data_7115725
loop_
_publ_author_name
'Dau, Phuong V.'
'Cohen, Seth M.'

_publ_section_title
;
 Modulating H~2~ sorption in metal--organic frameworks via
 ordered functional groups
;
_journal_coden_ASTM CHCOFS
_journal_issue 81
_journal_name_full
;
 Chemical Communications (Cambridge, United Kingdom)
;
_journal_page_first 12154
_journal_page_last 12157
_journal_paper_doi 10.1039/c4cc05265j
_journal_volume 50
_journal_year 2014
_chemical_formula_moiety 'C45 H24 Cl3 N3 O16 Zn4'
_chemical_formula_sum 'C45 H24 Cl3 N3 O16 Zn4'
_chemical_formula_weight 1230.50
_chemical_name_common IRMOF-3-AM4ClPh
_space_group_IT_number 205
_symmetry_cell_setting cubic
_symmetry_space_group_name_Hall '-P 2ac 2ab 3'
_symmetry_space_group_name_H-M 'P a -3'
_atom_sites_solution_hydrogens constr
_atom_sites_solution_primary direct
_atom_sites_solution_secondary difmap
_audit_creation_method SHELXL-97
_cell_angle_alpha 90.00
_cell_angle_beta 90.00
_cell_angle_gamma 90.00
_cell_formula_units_Z 8
_cell_length_a 25.3840(10)
_cell_length_b 25.3840(10)
_cell_length_c 25.3840(10)
_cell_measurement_reflns_used 7039
_cell_measurement_temperature 100(2)
_cell_measurement_theta_max 24.85
_cell_measurement_theta_min 2.41
_cell_volume 16356.1(11)
_computing_cell_refinement 'Bruker SAINT'
_computing_data_collection 'Bruker APEX2'
_computing_data_reduction 'Bruker SAINT'
_computing_molecular_graphics 'Bruker SHELXTL'
_computing_publication_material 'Bruker SHELXTL'
_computing_structure_refinement 'SHELXL-2013 (Sheldrick 2013)'
_computing_structure_solution 'SHELXS-97 (Sheldrick 2008)'
_diffrn_ambient_temperature 100(2)
_diffrn_measured_fraction_theta_full 0.998
_diffrn_measured_fraction_theta_max 0.998
_diffrn_measurement_device_type 'Bruker APEX-II CCD'
_diffrn_measurement_method '\f and \w scans'
_diffrn_radiation_monochromator graphite
_diffrn_radiation_source 'fine-focus sealed tube'
_diffrn_radiation_type MoK\a
_diffrn_radiation_wavelength 0.71073
_diffrn_reflns_av_R_equivalents 0.0000
_diffrn_reflns_av_sigmaI/netI 0.0644
_diffrn_reflns_limit_h_max 21
_diffrn_reflns_limit_h_min 0
_diffrn_reflns_limit_k_max 21
_diffrn_reflns_limit_k_min 0
_diffrn_reflns_limit_l_max 30
_diffrn_reflns_limit_l_min 2
_diffrn_reflns_number 4997
_diffrn_reflns_theta_full 25.33
_diffrn_reflns_theta_max 25.33
_diffrn_reflns_theta_min 1.79
_exptl_absorpt_coefficient_mu 1.300
_exptl_absorpt_correction_T_max 0.8856
_exptl_absorpt_correction_T_min 0.8657
_exptl_absorpt_correction_type multi-scan
_exptl_absorpt_process_details SADABS
_exptl_crystal_colour yellow
_exptl_crystal_density_diffrn 0.997
_exptl_crystal_density_method 'not measured'
_exptl_crystal_description square
_exptl_crystal_F_000 4888
_exptl_crystal_size_max 0.50
_exptl_crystal_size_mid 0.50
_exptl_crystal_size_min 0.40
_refine_diff_density_max 1.755
_refine_diff_density_min -0.894
_refine_diff_density_rms 0.201
_refine_ls_extinction_method none
_refine_ls_goodness_of_fit_ref 1.576
_refine_ls_hydrogen_treatment constr
_refine_ls_matrix_type full
_refine_ls_number_parameters 99
_refine_ls_number_reflns 4997
_refine_ls_number_restraints 15
_refine_ls_restrained_S_all 1.577
_refine_ls_R_factor_all 0.1882
_refine_ls_R_factor_gt 0.1544
_refine_ls_shift/su_max 0.000
_refine_ls_shift/su_mean 0.000
_refine_ls_structure_factor_coef Fsqd
_refine_ls_weighting_details 'calc w=1/[\s^2^(Fo^2^)+(0.2000P)^2^+0.0000P] where P=(Fo^2^+2Fc^2^)/3'
_refine_ls_weighting_scheme calc
_refine_ls_wR_factor_gt 0.4234
_refine_ls_wR_factor_ref 0.4419
_reflns_number_gt 2972
_reflns_number_total 4997
_reflns_threshold_expression >2sigma(I)
_cod_data_source_file c4cc05265j2.cif
_cod_data_source_block IRMOF-3-AM4ClPh
_cod_original_sg_symbol_H-M Pa-3
_cod_database_code 7115725

loop_
_symmetry_equiv_pos_as_xyz
'x, y, z'
'z, x, y'
'y, z, x'
'-y+1/2, -z, x+1/2'
'z+1/2, -x+1/2, -y'
'-y, z+1/2, -x+1/2'
'-z+1/2, -x, y+1/2'
'-z, x+1/2, -y+1/2'
'y+1/2, -z+1/2, -x'
'x+1/2, -y+1/2, -z'
'-x, y+1/2, -z+1/2'
'-x+1/2, -y, z+1/2'
'-x, -y, -z'
'-z, -x, -y'
'-y, -z, -x'
'y-1/2, z, -x-1/2'
'-z-1/2, x-1/2, y'
'y, -z-1/2, x-1/2'
'z-1/2, x, -y-1/2'
'z, -x-1/2, y-1/2'
'-y-1/2, z-1/2, x'
'-x-1/2, y-1/2, z'
'x, -y-1/2, z-1/2'
'x-1/2, y, -z-1/2'

loop_
_atom_site_label
_atom_site_type_symbol
_atom_site_fract_x
_atom_site_fract_y
_atom_site_fract_z
_atom_site_U_iso_or_equiv
_atom_site_adp_type
_atom_site_occupancy
_atom_site_symmetry_multiplicity
_atom_site_calc_flag
_atom_site_refinement_flags
O1 O 0.2180(2) 0.2180(2) 0.2180(2) 0.031(2) Uani 1 3 d S
O2 O 0.1831(4) 0.1889(4) 0.0980(4) 0.103(3) Uiso 1 1 d .
O5 O 0.3277(4) 0.1878(3) 0.2702(4) 0.080(3) Uiso 1 1 d .
O4 O 0.2368(4) 0.1979(5) 0.3440(4) 0.101(3) Uiso 1 1 d .
O3 O 0.2451(4) 0.1032(5) 0.2662(5) 0.118(4) Uiso 1 1 d .
C4 C 0.1836(6) 0.1964(6) -0.0100(6) 0.098(5) Uiso 1 1 d .
H4 H 0.1618 0.1710 0.0049 0.118 Uiso 1 1 calc R
C5 C 0.2510(10) 0.2722(11) 0.0032(10) 0.155(8) Uiso 1 1 d .
H5 H 0.2708 0.2940 0.0250 0.186 Uiso 1 1 calc R
C1 C 0.2118(5) 0.2391(5) 0.3560(5) 0.068(3) Uiso 1 1 d .
C3 C 0.2204(7) 0.2287(7) 0.0212(8) 0.115(6) Uiso 1 1 d .
C2 C 0.2219(8) 0.2227(8) 0.0806(7) 0.111(6) Uiso 1 1 d .
C8 C 0.2130(6) 0.2536(5) 0.4155(6) 0.084(4) Uiso 1 1 d .
C6 C 0.2473(7) 0.2780(8) -0.0546(7) 0.108(5) Uiso 1 1 d .
H6 H 0.2681 0.3031 -0.0715 0.129 Uiso 1 1 calc R
C7 C 0.1846(6) 0.2073(6) -0.0634(6) 0.088(4) Uiso 1 1 d .
N1 N 0.1583(8) 0.1679(8) -0.0935(8) 0.176(8) Uiso 1 1 d D
H1 H 0.1439 0.1832 -0.1201 0.212 Uiso 1 1 calc R
O6 O 0.1676(15) 0.088(2) -0.0563(16) 0.47(3) Uiso 1 1 d D
C12 C 0.0975(8) 0.1172(12) -0.1766(12) 0.191(11) Uiso 1 1 d D
H12 H 0.1036 0.1533 -0.1779 0.229 Uiso 1 1 calc R
C10 C 0.1181(8) 0.0922(14) -0.1353(11) 0.188(10) Uiso 1 1 d D
C11 C 0.121(2) 0.0406(18) -0.119(3) 0.51(4) Uiso 1 1 d D
H11 H 0.1382 0.0258 -0.0898 0.615 Uiso 1 1 calc R
Cl1 Cl 0.0450(13) 0.0091(11) -0.2652(11) 0.598(16) Uiso 1 1 d .
C15 C 0.0683(11) 0.0968(18) -0.2177(14) 0.257(16) Uiso 1 1 d D
H15 H 0.0519 0.1116 -0.2469 0.309 Uiso 1 1 calc R
C13 C 0.0922(19) 0.018(4) -0.157(2) 0.89(17) Uiso 1 1 d D
H13 H 0.0852 -0.0175 -0.1554 1.065 Uiso 1 1 calc R
C14 C 0.0725(15) 0.047(2) -0.199(2) 0.35(3) Uiso 1 1 d D
C20 C 0.1471(10) 0.1160(12) -0.0967(14) 0.95(14) Uiso 1 1 d D
Zn1 Zn 0.17336(5) 0.17336(5) 0.17336(5) 0.0507(7) Uani 1 3 d S
Zn2 Zn 0.25066(5) 0.17647(5) 0.27217(5) 0.0474(6) Uiso 1 1 d .

loop_
_atom_site_aniso_label
_atom_site_aniso_U_11
_atom_site_aniso_U_22
_atom_site_aniso_U_33
_atom_site_aniso_U_23
_atom_site_aniso_U_13
_atom_site_aniso_U_12
O1 0.031(2) 0.031(2) 0.031(2) -0.003(2) -0.003(2) -0.003(2)
Zn1 0.0507(7) 0.0507(7) 0.0507(7) -0.0067(5) -0.0067(5) -0.0067(5)

loop_
_atom_type_symbol
_atom_type_description
_atom_type_scat_dispersion_real
_atom_type_scat_dispersion_imag
_atom_type_scat_source
Cl Cl 0.1484 0.1585 'International Tables Vol C Tables 4.2.6.8 and 6.1.1.4'
Zn Zn 0.2839 1.4301 'International Tables Vol C Tables 4.2.6.8 and 6.1.1.4'
O O 0.0106 0.0060 'International Tables Vol C Tables 4.2.6.8 and 6.1.1.4'
C C 0.0033 0.0016 'International Tables Vol C Tables 4.2.6.8 and 6.1.1.4'
N N 0.0061 0.0033 'International Tables Vol C Tables 4.2.6.8 and 6.1.1.4'
H H 0.0000 0.0000 'International Tables Vol C Tables 4.2.6.8 and 6.1.1.4'

loop_
_geom_angle_atom_site_label_1
_geom_angle_atom_site_label_2
_geom_angle_atom_site_label_3
_geom_angle
_geom_angle_site_symmetry_1
_geom_angle_site_symmetry_3
Zn2 O1 Zn2 108.9(3) . 3
Zn2 O1 Zn2 108.7(3) . 2
Zn2 O1 Zn2 108.8(3) 3 2
Zn2 O1 Zn1 110.1(3) . .
Zn2 O1 Zn1 110.2(3) 3 .
Zn2 O1 Zn1 110.1(3) 2 .
C2 O2 Zn1 121.7(10) . .
C1 O5 Zn2 131.7(9) 2 .
C1 O4 Zn2 123.5(10) . .
C2 O3 Zn2 120.6(11) 3 .
C7 C4 C3 113.8(15) . .
C6 C5 C3 111(2) . .
O5 C1 O4 130.0(13) 3 .
O5 C1 C8 115.0(11) 3 .
O4 C1 C8 115.0(12) . .
C5 C3 C4 127.2(19) . .
C5 C3 C2 112.6(19) . .
C4 C3 C2 119.5(17) . .
O3 C2 O2 134.6(16) 2 .
O3 C2 C3 113.0(16) 2 .
O2 C2 C3 111.4(16) . .
C7 C8 C6 122.7(15) 23_566 23_566
C7 C8 C1 123.7(14) 23_566 .
C6 C8 C1 113.6(13) 23_566 .
C5 C6 C8 121.2(19) . 23_565
N1 C7 C8 123.9(16) . 23_565
N1 C7 C4 112.1(16) . .
C8 C7 C4 123.4(15) 23_565 .
C7 N1 C20 145(2) . .
C15 C12 C10 129(4) . .
C11 C10 C20 100(5) . .
C11 C10 C12 136(4) . .
C20 C10 C12 124(4) . .
C10 C11 C13 98(7) . .
C12 C15 C14 93(4) . .
C14 C13 C11 123(9) . .
C15 C14 C13 141(7) . .
C15 C14 Cl1 97(4) . .
C13 C14 Cl1 121(5) . .
N1 C20 C10 126(4) . .
N1 C20 O6 113(3) . .
C10 C20 O6 121(4) . .
O2 Zn1 O2 106.9(3) 2 3
O2 Zn1 O2 106.9(3) 2 .
O2 Zn1 O2 106.9(3) 3 .
O2 Zn1 O1 111.8(3) 2 .
O2 Zn1 O1 112.0(3) 3 .
O2 Zn1 O1 111.9(3) . .
O3 Zn2 O4 110.0(5) . .
O3 Zn2 O1 117.2(5) . .
O4 Zn2 O1 116.1(4) . .
O3 Zn2 O5 102.5(4) . .
O4 Zn2 O5 99.3(4) . .
O1 Zn2 O5 109.2(3) . .
O3 Zn2 Zn2 135.5(4) . 3
O4 Zn2 Zn2 80.6(3) . 3
O1 Zn2 Zn2 35.54(13) . 3
O5 Zn2 Zn2 118.6(3) . 3
O3 Zn2 Zn2 123.4(4) . 2
O4 Zn2 Zn2 126.5(3) . 2
O1 Zn2 Zn2 35.66(13) . 2
O5 Zn2 Zn2 73.7(3) . 2
Zn2 Zn2 Zn2 60.0 3 2

loop_
_geom_bond_atom_site_label_1
_geom_bond_atom_site_label_2
_geom_bond_distance
_geom_bond_site_symmetry_2
O1 Zn2 1.921(3) .
O1 Zn2 1.918(3) 3
O1 Zn2 1.921(3) 2
O1 Zn1 1.966(9) .
O2 C2 1.379(19) .
O2 Zn1 1.968(11) .
O5 C1 1.231(14) 2
O5 Zn2 1.977(9) .
O4 C1 1.259(15) .
O4 Zn2 1.935(11) .
O3 C2 1.39(2) 3
O3 Zn2 1.870(13) .
C4 C7 1.39(2) .
C4 C3 1.47(2) .
C5 C6 1.48(3) .
C5 C3 1.42(3) .
C1 O5 1.231(14) 3
C1 C8 1.555(19) .
C3 C2 1.52(2) .
C2 O3 1.39(2) 2
C8 C7 1.339(19) 23_566
C8 C6 1.41(2) 23_566
C6 C8 1.41(2) 23_565
C7 N1 1.42(2) .
C7 C8 1.339(19) 23_565
N1 C20 1.35(2) .
O6 C20 1.36(2) .
C12 C15 1.381(18) .
C12 C10 1.33(3) .
C10 C11 1.38(2) .
C10 C20 1.37(2) .
C11 C13 1.35(2) .
Cl1 C14 2.05(6) .
C15 C14 1.362(19) .
C13 C14 1.38(2) .
Zn1 O2 1.968(11) 2
Zn1 O2 1.967(11) 3
Zn2 Zn2 3.122(2) 3
Zn2 Zn2 3.122(2) 2

loop_
_platon_squeeze_void_nr
_platon_squeeze_void_average_x
_platon_squeeze_void_average_y
_platon_squeeze_void_average_z
_platon_squeeze_void_volume
_platon_squeeze_void_count_electrons
_platon_squeeze_void_content
1 -0.072 -0.031 -0.014 8514 2405 ' '
